data_4087029
loop_
_publ_author_name
'Sipos, Gell\'ert'
'Gao, Pengchao'
'Foster, Daven'
'Skelton, Brian W.'
'Sobolev, Alexandre N.'
'Dorta, Reto'

_publ_section_title
;
 In-Depth Study on Chloride Abstractions from (NHC)Ir(COD)Cl Complexes
;
_journal_issue 4
_journal_name_full Organometallics
_journal_page_first 801
_journal_paper_doi 10.1021/acs.organomet.6b00864
_journal_volume 36
_journal_year 2017
_chemical_formula_moiety 'C57 H73 Ir N3, F6 P, 2.753(C H2 Cl2)'
_chemical_formula_sum 'C59.75 H78.51 Cl5.51 F6 Ir N3 P'
_chemical_formula_weight 1371.15
_space_group_IT_number 14
_symmetry_cell_setting monoclinic
_symmetry_Int_Tables_number 14
_symmetry_space_group_name_Hall '-P 2yn'
_symmetry_space_group_name_H-M 'P 1 21/n 1'
_atom_sites_solution_hydrogens geom
_audit_creation_date 2015-08-21T13:55:16-00:00
_audit_creation_method 'WinGX routine CIF_UPDATE'
_cell_angle_alpha 90
_cell_angle_beta 114.936(2)
_cell_angle_gamma 90
_cell_formula_units_Z 4
_cell_length_a 18.0827(2)
_cell_length_b 17.8237(2)
_cell_length_c 20.6495(2)
_cell_measurement_reflns_used 30289
_cell_measurement_temperature 100(2)
_cell_measurement_theta_max 32.559
_cell_measurement_theta_min 2.265
_cell_volume 6034.93(15)
_computing_cell_refinement
;
CrysAlisPro, Agilent Technologies,
Version 1.171.37.31 (release 14-01-2014 CrysAlis171 .NET)
(compiled Jan 14 2014,18:38:05)
;
_computing_data_collection
;
CrysAlisPro, Agilent Technologies,
Version 1.171.37.31 (release 14-01-2014 CrysAlis171 .NET)
(compiled Jan 14 2014,18:38:05)
;
_computing_data_reduction
;
CrysAlisPro, Agilent Technologies,
Version 1.171.37.31 (release 14-01-2014 CrysAlis171 .NET)
(compiled Jan 14 2014,18:38:05)
;
_computing_molecular_graphics 'Diamond (Brandenburg, K., (1999)'
_computing_publication_material 'WinGX Farrugia, L. J. (1999)'
_computing_structure_refinement 'SHELXL-2014/7 (Sheldrick, 2008)'
_computing_structure_solution 'SIR92 (Altomare et al., 1994)'
_diffrn_ambient_temperature 100(2)
_diffrn_detector 'CCD plate'
_diffrn_detector_area_resol_mean 10.4738
_diffrn_measured_fraction_theta_full 1
_diffrn_measured_fraction_theta_max 0.92
_diffrn_measurement_device 'four-circle diffractometer'
_diffrn_measurement_device_type 'Oxford Diffraction Gemini diffractometer'
_diffrn_measurement_method '\w scans'
_diffrn_orient_matrix_UB_11 -0.0209682
_diffrn_orient_matrix_UB_12 -0.0230365
_diffrn_orient_matrix_UB_13 -0.0302679
_diffrn_orient_matrix_UB_21 -0.0332436
_diffrn_orient_matrix_UB_22 -0.0030767
_diffrn_orient_matrix_UB_23 0.0095588
_diffrn_orient_matrix_UB_31 -0.0180939
_diffrn_orient_matrix_UB_32 0.0322826
_diffrn_orient_matrix_UB_33 -0.0206878
_diffrn_radiation_monochromator graphite
_diffrn_radiation_probe x-ray
_diffrn_radiation_type MoK\a
_diffrn_radiation_wavelength 0.71073
_diffrn_reflns_av_R_equivalents 0.0373
_diffrn_reflns_av_unetI/netI 0.0461
_diffrn_reflns_Laue_measured_fraction_full 1
_diffrn_reflns_Laue_measured_fraction_max 0.92
_diffrn_reflns_limit_h_max 25
_diffrn_reflns_limit_h_min -25
_diffrn_reflns_limit_k_max 26
_diffrn_reflns_limit_k_min -25
_diffrn_reflns_limit_l_max 29
_diffrn_reflns_limit_l_min -30
_diffrn_reflns_number 89323
_diffrn_reflns_point_group_measured_fraction_full 1
_diffrn_reflns_point_group_measured_fraction_max 0.92
_diffrn_reflns_theta_full 30
_diffrn_reflns_theta_max 32.692
_diffrn_reflns_theta_min 2.175
_diffrn_source 'Enhance (Mo) X-ray Source'
_exptl_absorpt_coefficient_mu 2.542
_exptl_absorpt_correction_T_max 0.85
_exptl_absorpt_correction_T_min 0.339
_exptl_absorpt_correction_type analytical
_exptl_absorpt_process_details
;
     
     CrysAlisPro, Oxford Diffraction Ltd.
;
_exptl_crystal_colour orange
_exptl_crystal_density_diffrn 1.509
_exptl_crystal_description plate
_exptl_crystal_F_000 2791
_exptl_crystal_size_max 0.595
_exptl_crystal_size_mid 0.3
_exptl_crystal_size_min 0.065
_refine_diff_density_max 2.348
_refine_diff_density_min -1.376
_refine_diff_density_rms 0.12
_refine_ls_extinction_method none
_refine_ls_goodness_of_fit_ref 1.041
_refine_ls_hydrogen_treatment constr
_refine_ls_matrix_type full
_refine_ls_number_parameters 768
_refine_ls_number_reflns 20423
_refine_ls_number_restraints 72
_refine_ls_restrained_S_all 1.059
_refine_ls_R_factor_all 0.0503
_refine_ls_R_factor_gt 0.0369
_refine_ls_shift/su_max 0.035
_refine_ls_shift/su_mean 0.001
_refine_ls_structure_factor_coef Fsqd
_refine_ls_weighting_details 'w=1/[\s^2^(Fo^2^)+(0.0339P)^2^+13.7558P] where P=(Fo^2^+2Fc^2^)/3'
_refine_ls_weighting_scheme calc
_refine_ls_wR_factor_gt 0.0815
_refine_ls_wR_factor_ref 0.0889
_reflns_number_gt 16889
_reflns_number_total 20423
_reflns_threshold_expression 'I > 2\s(I)'
_cod_data_source_file om6b00864_si_003.cif
_cod_data_source_block sg565
_cod_depositor_comments 'Adding full bibliography for 4087022--4087034.cif.'
_cod_original_cell_volume 6034.93(14)
_cod_original_sg_symbol_H-M 'P 21/n'
_cod_database_code 4087029

loop_
_symmetry_equiv_pos_as_xyz
'x, y, z'
'-x+1/2, y+1/2, -z+1/2'
'-x, -y, -z'
'x-1/2, -y-1/2, z-1/2'

loop_
_atom_site_label
_atom_site_type_symbol
_atom_site_fract_x
_atom_site_fract_y
_atom_site_fract_z
_atom_site_U_iso_or_equiv
_atom_site_adp_type
_atom_site_occupancy
_atom_site_calc_flag
_atom_site_disorder_assembly
_atom_site_disorder_group
Ir1 Ir 0.13059(2) 0.39945(2) 0.86802(2) 0.01577(3) Uani 1 d . .
C11 C 0.1408(2) 0.51213(16) 0.91481(16) 0.0269(6) Uani 1 d . .
H11 H 0.167 0.5263 0.8853 0.032 Uiso 1 calc . .
C12 C 0.18036(19) 0.46050(18) 0.96961(15) 0.0274(6) Uani 1 d . .
H12 H 0.2332 0.4443 0.9765 0.033 Uiso 1 calc . .
C13 C 0.1458(2) 0.4284(2) 1.01888(16) 0.0314(7) Uani 1 d . .
H13A H 0.1485 0.4672 1.0542 0.038 Uiso 1 calc . .
H13B H 0.1799 0.3855 1.0454 0.038 Uiso 1 calc . .
C14 C 0.0572(2) 0.40205(16) 0.97903(15) 0.0253(6) Uani 1 d . .
H14A H 0.0469 0.3609 1.0064 0.03 Uiso 1 calc . .
H14B H 0.0202 0.444 0.9763 0.03 Uiso 1 calc . .
C15 C 0.03784(18) 0.37462(16) 0.90387(15) 0.0221(5) Uani 1 d . .
H15 H 0.0487 0.3236 0.8977 0.027 Uiso 1 calc . .
C16 C 0.00487(17) 0.42044(17) 0.84337(15) 0.0232(5) Uani 1 d . .
H16 H -0.0079 0.3973 0.7985 0.028 Uiso 1 calc . .
C17 C -0.0122(2) 0.50318(18) 0.84303(17) 0.0311(6) Uani 1 d . .
H17A H -0.0616 0.5105 0.8515 0.037 Uiso 1 calc . .
H17B H -0.0234 0.5239 0.7953 0.037 Uiso 1 calc . .
C18 C 0.0589(2) 0.54666(17) 0.89986(18) 0.0318(7) Uani 1 d . .
H18A H 0.0581 0.599 0.8835 0.038 Uiso 1 calc . .
H18B H 0.0515 0.548 0.9447 0.038 Uiso 1 calc . .
C1 C 0.10201(15) 0.31749(14) 0.79099(13) 0.0150(4) Uani 1 d . .
N2 N 0.14187(13) 0.25193(12) 0.79949(11) 0.0153(4) Uani 1 d . .
C21 C 0.21023(15) 0.22681(15) 0.86206(13) 0.0169(4) Uani 1 d . .
C22 C 0.19977(16) 0.19440(15) 0.91861(13) 0.0183(5) Uani 1 d . .
C221 C 0.11700(16) 0.17775(15) 0.91702(14) 0.0180(5) Uani 1 d . .
H221 H 0.075 0.205 0.8754 0.022 Uiso 1 calc . .
C222 C 0.10945(17) 0.20370(16) 0.98486(14) 0.0224(5) Uani 1 d . .
H22A H 0.1516 0.1784 1.0269 0.027 Uiso 1 calc . .
H22B H 0.1191 0.2585 0.9908 0.027 Uiso 1 calc . .
C223 C 0.02532(19) 0.18588(17) 0.98122(16) 0.0257(6) Uani 1 d . .
H22C H -0.0167 0.2135 0.9409 0.031 Uiso 1 calc . .
H22D H 0.0224 0.2026 1.0258 0.031 Uiso 1 calc . .
C224 C 0.0083(2) 0.10174(18) 0.97120(19) 0.0308(6) Uani 1 d . .
H22E H -0.0473 0.0914 0.9671 0.037 Uiso 1 calc . .
H22F H 0.0476 0.0745 1.0135 0.037 Uiso 1 calc . .
C225 C 0.01569(19) 0.07375(18) 0.90410(18) 0.0290(6) Uani 1 d . .
H22G H -0.0279 0.0967 0.8614 0.035 Uiso 1 calc . .
H22H H 0.0081 0.0187 0.9004 0.035 Uiso 1 calc . .
C226 C 0.09969(17) 0.09343(15) 0.90546(16) 0.0220(5) Uani 1 d . .
H22I H 0.1429 0.0652 0.9444 0.026 Uiso 1 calc . .
H22J H 0.1007 0.0782 0.8597 0.026 Uiso 1 calc . .
C23 C 0.27098(17) 0.17082(17) 0.97888(14) 0.0229(5) Uani 1 d . .
H23 H 0.2654 0.1508 1.0192 0.027 Uiso 1 calc . .
C24 C 0.34668(17) 0.17614(17) 0.98040(15) 0.0244(5) Uani 1 d . .
H24 H 0.3928 0.1607 1.0219 0.029 Uiso 1 calc . .
C24A C 0.35797(16) 0.20436(16) 0.92100(14) 0.0211(5) Uani 1 d . .
C25 C 0.43585(17) 0.20757(18) 0.92000(16) 0.0257(6) Uani 1 d . .
H25 H 0.4827 0.1921 0.9609 0.031 Uiso 1 calc . .
C26 C 0.44447(18) 0.23267(18) 0.86098(17) 0.0271(6) Uani 1 d . .
H26 H 0.4972 0.2341 0.8613 0.032 Uiso 1 calc . .
C27 C 0.37584(17) 0.25665(16) 0.79918(16) 0.0229(5) Uani 1 d . .
C271 C 0.38724(18) 0.28476(17) 0.73467(16) 0.0256(6) Uani 1 d . .
H271 H 0.3319 0.2929 0.6952 0.031 Uiso 1 calc . .
C272 C 0.4324(3) 0.3600(2) 0.7498(2) 0.0413(8) Uani 1 d . .
H27A H 0.4008 0.3975 0.7631 0.05 Uiso 1 calc . .
H27B H 0.486 0.354 0.791 0.05 Uiso 1 calc . .
C273 C 0.4457(3) 0.3896(2) 0.6860(2) 0.0469(10) Uani 1 d . .
H27C H 0.3923 0.401 0.6462 0.056 Uiso 1 calc . .
H27D H 0.4776 0.4368 0.6996 0.056 Uiso 1 calc . .
C274 C 0.4904(3) 0.3333(2) 0.6617(2) 0.0458(9) Uani 1 d . .
H27E H 0.5458 0.3256 0.6999 0.055 Uiso 1 calc . .
H27F H 0.4959 0.3528 0.6191 0.055 Uiso 1 calc . .
C275 C 0.4459(2) 0.2594(2) 0.6437(2) 0.0410(8) Uani 1 d . .
H27G H 0.4778 0.2229 0.6297 0.049 Uiso 1 calc . .
H27H H 0.3924 0.2663 0.6025 0.049 Uiso 1 calc . .
C276 C 0.4325(2) 0.2278(2) 0.7078(2) 0.0373(7) Uani 1 d . .
H27I H 0.4003 0.1809 0.6933 0.045 Uiso 1 calc . .
H27J H 0.486 0.2155 0.7472 0.045 Uiso 1 calc . .
C28 C 0.30016(17) 0.25620(15) 0.80024(14) 0.0208(5) Uani 1 d . .
H28 H 0.2544 0.2739 0.7597 0.025 Uiso 1 calc . .
C28A C 0.28877(16) 0.23002(15) 0.86028(14) 0.0182(5) Uani 1 d . .
C3 C 0.10474(17) 0.20171(15) 0.73682(14) 0.0210(5) Uani 1 d . .
H3A H 0.0728 0.1611 0.7457 0.025 Uiso 1 calc . .
H3B H 0.1466 0.1794 0.7236 0.025 Uiso 1 calc . .
C4 C 0.04999(17) 0.25560(15) 0.67979(14) 0.0210(5) Uani 1 d . .
H4A H 0.0752 0.2714 0.6477 0.025 Uiso 1 calc . .
H4B H -0.004 0.233 0.651 0.025 Uiso 1 calc . .
N5 N 0.04336(13) 0.31923(12) 0.72314(11) 0.0160(4) Uani 1 d . .
C51 C -0.00766(16) 0.38160(14) 0.68667(13) 0.0172(5) Uani 1 d . .
C52 C 0.02276(17) 0.44105(16) 0.66230(14) 0.0211(5) Uani 1 d . .
C521 C 0.10984(17) 0.44502(17) 0.67122(15) 0.0234(5) Uani 1 d . .
H521 H 0.1385 0.3989 0.6975 0.028 Uiso 1 calc . .
C522 C 0.1553(2) 0.51372(18) 0.71584(19) 0.0327(7) Uani 1 d . .
H52A H 0.1287 0.5604 0.6909 0.039 Uiso 1 calc . .
H52B H 0.1527 0.5127 0.7628 0.039 Uiso 1 calc . .
C523 C 0.2439(2) 0.5130(2) 0.7268(2) 0.0477(10) Uani 1 d . .
H52C H 0.272 0.5578 0.7547 0.057 Uiso 1 calc . .
H52D H 0.2713 0.468 0.7546 0.057 Uiso 1 calc . .
C524 C 0.2511(3) 0.5128(2) 0.6572(3) 0.0525(11) Uani 1 d . .
H52E H 0.3094 0.5087 0.6666 0.063 Uiso 1 calc . .
H52F H 0.2302 0.5609 0.6322 0.063 Uiso 1 calc . .
C525 C 0.2039(3) 0.4481(3) 0.6092(2) 0.0508(11) Uani 1 d . .
H52G H 0.2309 0.4002 0.6305 0.061 Uiso 1 calc . .
H52H H 0.2053 0.4534 0.562 0.061 Uiso 1 calc . .
C526 C 0.1146(2) 0.4456(3) 0.59895(19) 0.0410(8) Uani 1 d . .
H52I H 0.0851 0.4898 0.5711 0.049 Uiso 1 calc . .
H52J H 0.088 0.4 0.5717 0.049 Uiso 1 calc . .
C53 C -0.03153(18) 0.50075(17) 0.62658(16) 0.0266(6) Uani 1 d . .
H53 H -0.0119 0.5417 0.6089 0.032 Uiso 1 calc . .
C54 C -0.11075(18) 0.50075(17) 0.61711(16) 0.0271(6) Uani 1 d . .
H54 H -0.145 0.5419 0.5937 0.033 Uiso 1 calc . .
C54A C -0.14270(17) 0.43996(16) 0.64179(14) 0.0212(5) Uani 1 d . .
C55 C -0.22311(17) 0.44051(17) 0.63762(15) 0.0249(6) Uani 1 d . .
H55 H -0.2582 0.4816 0.6155 0.03 Uiso 1 calc . .
C56 C -0.25060(17) 0.38284(18) 0.66502(16) 0.0256(6) Uani 1 d . .
H56 H -0.304 0.3853 0.6631 0.031 Uiso 1 calc . .
C57 C -0.20119(16) 0.31909(17) 0.69636(15) 0.0223(5) Uani 1 d . .
C571 C -0.23521(17) 0.25681(19) 0.72603(15) 0.0268(6) Uani 1 d . .
H571 H -0.2531 0.2802 0.7611 0.032 Uiso 1 calc . .
C572 C -0.17362(19) 0.1958(2) 0.76552(19) 0.0375(8) Uani 1 d . .
H57A H -0.1262 0.2186 0.8053 0.045 Uiso 1 calc . .
H57B H -0.1538 0.1719 0.7325 0.045 Uiso 1 calc . .
C573 C -0.2118(2) 0.1359(3) 0.7953(2) 0.0579(14) Uani 1 d . .
H57C H -0.1711 0.0962 0.8192 0.069 Uiso 1 calc . .
H57D H -0.2274 0.159 0.8313 0.069 Uiso 1 calc . .
C574 C -0.2865(2) 0.1014(3) 0.7363(3) 0.0651(16) Uani 1 d . .
H57E H -0.3118 0.065 0.7572 0.078 Uiso 1 calc . .
H57F H -0.2701 0.0738 0.7028 0.078 Uiso 1 calc . .
C575 C -0.3486(2) 0.1617(2) 0.6956(2) 0.0450(10) Uani 1 d . .
H57G H -0.395 0.1383 0.6554 0.054 Uiso 1 calc . .
H57H H -0.3699 0.1851 0.7279 0.054 Uiso 1 calc . .
C576 C -0.31070(18) 0.22190(19) 0.66682(16) 0.0291(6) Uani 1 d . .
H57I H -0.3515 0.2617 0.6434 0.035 Uiso 1 calc . .
H57J H -0.2953 0.1995 0.6304 0.035 Uiso 1 calc . .
C58 C -0.12342(16) 0.31708(15) 0.69960(14) 0.0204(5) Uani 1 d . .
H58 H -0.0904 0.2741 0.719 0.024 Uiso 1 calc . .
C58A C -0.09157(16) 0.37770(15) 0.67462(14) 0.0185(5) Uani 1 d . .
N101 N 0.24579(16) 0.40783(14) 0.87377(14) 0.0261(5) Uani 1 d . .
C101 C 0.3134(2) 0.41366(19) 0.88912(18) 0.0309(7) Uani 1 d . .
C102 C 0.4009(2) 0.4205(2) 0.9105(2) 0.0428(9) Uani 1 d . .
H10A H 0.4245 0.4541 0.9518 0.064 Uiso 1 calc . .
H10B H 0.4107 0.4412 0.8708 0.064 Uiso 1 calc . .
H10C H 0.4264 0.371 0.9233 0.064 Uiso 1 calc . .
P1 P 0.14492(7) 0.14709(5) 0.55265(5) 0.0371(2) Uani 1 d . .
F1 F 0.2316(5) 0.1591(4) 0.5430(5) 0.0383(16) Uani 0.5 d A 1
F2 F 0.0707(3) 0.1338(3) 0.5715(3) 0.0385(11) Uani 0.5 d A 1
F3 F 0.1333(5) 0.2332(4) 0.5546(6) 0.086(2) Uani 0.5 d A 1
F4 F 0.2005(4) 0.1377(7) 0.6335(3) 0.096(3) Uani 0.5 d A 1
F5 F 0.1546(4) 0.0609(3) 0.5362(4) 0.0629(17) Uani 0.5 d A 1
F6 F 0.0952(5) 0.1545(6) 0.4682(4) 0.091(3) Uani 0.5 d A 1
F1' F 0.2227(8) 0.1469(8) 0.5481(8) 0.115(4) Uani 0.5 d A 2
F2' F 0.0516(7) 0.1556(8) 0.5472(7) 0.137(5) Uani 0.5 d A 2
F3' F 0.1715(3) 0.2196(3) 0.6041(3) 0.0509(14) Uani 0.5 d A 2
F4' F 0.1816(9) 0.0956(6) 0.6198(6) 0.152(5) Uani 0.5 d A 2
F5' F 0.1013(7) 0.0789(5) 0.4997(5) 0.105(3) Uani 0.5 d A 2
F6' F 0.1113(5) 0.1979(4) 0.4871(4) 0.072(2) Uani 0.5 d A 2
Cl11 Cl 0.86368(7) 0.14416(7) 0.57103(7) 0.0619(3) Uani 1 d . .
Cl12 Cl 0.95465(12) 0.04919(10) 0.69423(9) 0.0984(6) Uani 1 d . .
C10 C 0.9258(3) 0.0629(3) 0.6038(3) 0.0586(12) Uani 1 d . .
H10D H 0.8954 0.0183 0.5773 0.07 Uiso 1 calc . .
H10E H 0.9753 0.0681 0.5949 0.07 Uiso 1 calc . .
Cl21 Cl 0.69560(7) 0.61750(7) 0.51334(6) 0.0344(3) Uani 0.753(3) d . .
Cl22 Cl 0.83883(7) 0.69960(7) 0.61253(8) 0.0450(4) Uani 0.753(3) d . .
C20 C 0.7713(4) 0.6845(3) 0.5235(3) 0.0511(14) Uani 0.753(3) d . .
H20A H 0.8025 0.6675 0.4967 0.061 Uiso 0.753(3) calc . .
H20B H 0.7446 0.7325 0.5023 0.061 Uiso 0.753(3) calc . .
Cl31 Cl 0.7672(4) 0.92794(19) 0.67342(18) 0.1202(19) Uani 0.5 d B 1
Cl32 Cl 0.6557(3) 0.8277(3) 0.5692(3) 0.0683(11) Uani 0.5 d B 1
Cl33 Cl 0.8083(2) 0.9140(3) 0.6522(2) 0.0987(13) Uani 0.5 d B 2
Cl34 Cl 0.6471(3) 0.8561(4) 0.5897(4) 0.127(3) Uani 0.5 d B 2
C30 C 0.7396(4) 0.8769(3) 0.5889(3) 0.0756(17) Uani 1 d . .
H30A H 0.7311 0.9131 0.55 0.091 Uiso 0.5 calc B 1
H30B H 0.7847 0.8429 0.5931 0.091 Uiso 0.5 calc B 1
H30C H 0.7616 0.8294 0.5795 0.091 Uiso 0.5 calc B 2
H30D H 0.7282 0.9096 0.5469 0.091 Uiso 0.5 calc B 2

loop_
_atom_site_aniso_label
_atom_site_aniso_U_11
_atom_site_aniso_U_22
_atom_site_aniso_U_33
_atom_site_aniso_U_23
_atom_site_aniso_U_13
_atom_site_aniso_U_12
Ir1 0.01804(5) 0.01715(5) 0.01459(4) -0.00355(3) 0.00930(3) -0.00306(4)
C11 0.0396(16) 0.0210(13) 0.0290(14) -0.0109(11) 0.0232(13) -0.0096(12)
C12 0.0291(14) 0.0360(16) 0.0199(12) -0.0139(11) 0.0131(11) -0.0090(12)
C13 0.0408(18) 0.0371(17) 0.0185(13) -0.0073(12) 0.0146(12) -0.0070(14)
C14 0.0391(16) 0.0237(13) 0.0237(13) -0.0045(10) 0.0234(12) -0.0027(12)
C15 0.0279(14) 0.0188(11) 0.0250(13) -0.0056(10) 0.0164(11) -0.0048(10)
C16 0.0236(13) 0.0264(13) 0.0222(12) -0.0060(10) 0.0120(11) 0.0026(10)
C17 0.0368(17) 0.0278(15) 0.0326(15) 0.0024(12) 0.0184(13) 0.0124(13)
C18 0.0490(19) 0.0196(13) 0.0399(17) -0.0019(12) 0.0315(15) 0.0016(13)
C1 0.0149(10) 0.0173(11) 0.0154(10) 0.0000(8) 0.0089(9) -0.0026(8)
N2 0.0177(9) 0.0162(9) 0.0130(9) -0.0022(7) 0.0074(8) -0.0001(8)
C21 0.0152(11) 0.0203(11) 0.0156(10) -0.0003(9) 0.0070(9) 0.0012(9)
C22 0.0191(11) 0.0208(11) 0.0169(11) 0.0007(9) 0.0096(9) 0.0014(9)
C221 0.0189(11) 0.0206(11) 0.0176(11) -0.0001(9) 0.0108(9) 0.0018(9)
C222 0.0266(13) 0.0251(13) 0.0206(12) 0.0011(10) 0.0149(10) 0.0033(11)
C223 0.0306(14) 0.0291(14) 0.0269(13) 0.0021(11) 0.0215(12) 0.0049(11)
C224 0.0328(16) 0.0280(14) 0.0444(18) 0.0062(13) 0.0287(14) 0.0006(12)
C225 0.0288(15) 0.0230(13) 0.0430(17) -0.0035(12) 0.0228(13) -0.0038(12)
C226 0.0231(13) 0.0162(11) 0.0300(14) -0.0035(10) 0.0146(11) 0.0039(10)
C23 0.0227(13) 0.0283(14) 0.0186(12) 0.0030(10) 0.0097(10) 0.0012(11)
C24 0.0193(12) 0.0324(15) 0.0184(12) 0.0029(10) 0.0049(10) 0.0008(11)
C24A 0.0183(12) 0.0236(12) 0.0212(12) 0.0013(10) 0.0081(10) 0.0003(10)
C25 0.0156(12) 0.0333(15) 0.0262(13) -0.0002(11) 0.0067(10) -0.0001(11)
C26 0.0201(13) 0.0323(15) 0.0327(15) -0.0002(12) 0.0150(11) -0.0005(11)
C27 0.0215(12) 0.0237(13) 0.0284(13) 0.0001(10) 0.0152(11) -0.0013(10)
C271 0.0260(14) 0.0287(14) 0.0288(14) 0.0001(11) 0.0182(11) -0.0007(11)
C272 0.058(2) 0.0369(19) 0.045(2) -0.0025(15) 0.0379(19) -0.0055(17)
C273 0.072(3) 0.039(2) 0.049(2) -0.0048(16) 0.045(2) -0.0146(19)
C274 0.061(3) 0.043(2) 0.052(2) -0.0032(17) 0.042(2) -0.0058(19)
C275 0.046(2) 0.044(2) 0.044(2) -0.0113(16) 0.0302(17) -0.0033(16)
C276 0.045(2) 0.0349(17) 0.0426(19) -0.0018(14) 0.0292(16) -0.0009(15)
C28 0.0216(12) 0.0215(12) 0.0217(12) 0.0007(10) 0.0115(10) -0.0004(10)
C28A 0.0162(11) 0.0194(11) 0.0213(12) -0.0005(9) 0.0101(9) -0.0004(9)
C3 0.0263(13) 0.0176(11) 0.0187(11) -0.0049(9) 0.0090(10) -0.0012(10)
C4 0.0230(12) 0.0209(12) 0.0168(11) -0.0065(9) 0.0062(10) 0.0008(10)
N5 0.0170(9) 0.0156(9) 0.0155(9) -0.0030(7) 0.0071(8) -0.0011(8)
C51 0.0178(11) 0.0182(11) 0.0149(10) -0.0017(8) 0.0062(9) 0.0007(9)
C52 0.0208(12) 0.0221(12) 0.0198(12) 0.0011(9) 0.0080(10) -0.0012(10)
C521 0.0239(13) 0.0248(13) 0.0251(13) 0.0053(10) 0.0139(11) -0.0003(10)
C522 0.0294(15) 0.0265(15) 0.0441(18) -0.0006(13) 0.0172(14) -0.0061(12)
C523 0.0320(18) 0.043(2) 0.071(3) 0.0027(19) 0.0240(18) -0.0129(16)
C524 0.046(2) 0.046(2) 0.083(3) 0.027(2) 0.044(2) 0.0067(18)
C525 0.054(2) 0.069(3) 0.049(2) 0.023(2) 0.041(2) 0.026(2)
C526 0.0411(19) 0.059(2) 0.0307(16) 0.0105(16) 0.0226(15) 0.0146(17)
C53 0.0266(14) 0.0226(13) 0.0305(14) 0.0067(11) 0.0117(12) 0.0011(11)
C54 0.0254(14) 0.0232(13) 0.0299(14) 0.0044(11) 0.0089(12) 0.0047(11)
C54A 0.0205(12) 0.0214(12) 0.0187(12) -0.0023(9) 0.0055(10) 0.0018(10)
C55 0.0203(12) 0.0262(14) 0.0259(13) -0.0033(11) 0.0074(11) 0.0049(11)
C56 0.0173(12) 0.0320(15) 0.0260(13) -0.0063(11) 0.0078(10) 0.0006(11)
C57 0.0165(11) 0.0279(14) 0.0214(12) -0.0036(10) 0.0070(10) -0.0031(10)
C571 0.0168(12) 0.0402(17) 0.0226(13) 0.0015(12) 0.0074(10) -0.0040(11)
C572 0.0186(13) 0.048(2) 0.0385(17) 0.0174(15) 0.0049(12) -0.0059(13)
C573 0.0214(16) 0.081(3) 0.055(2) 0.045(2) 0.0006(16) -0.0087(18)
C574 0.0320(19) 0.065(3) 0.074(3) 0.045(3) -0.0018(19) -0.0167(19)
C575 0.0214(15) 0.057(2) 0.043(2) 0.0239(18) 0.0004(14) -0.0121(15)
C576 0.0212(13) 0.0347(16) 0.0257(14) 0.0064(12) 0.0043(11) -0.0067(12)
C58 0.0172(11) 0.0216(12) 0.0210(12) -0.0024(9) 0.0067(9) -0.0006(9)
C58A 0.0169(11) 0.0209(11) 0.0166(11) -0.0029(9) 0.0057(9) -0.0003(9)
N101 0.0270(12) 0.0268(12) 0.0279(12) -0.0094(10) 0.0147(10) -0.0076(10)
C101 0.0289(15) 0.0318(16) 0.0374(17) -0.0139(13) 0.0193(13) -0.0086(12)
C102 0.0239(15) 0.050(2) 0.058(2) -0.0214(18) 0.0215(16) -0.0106(15)
P1 0.0550(6) 0.0277(4) 0.0387(5) 0.0041(3) 0.0297(4) 0.0039(4)
F1 0.047(3) 0.026(2) 0.069(4) 0.021(2) 0.050(3) 0.007(2)
F2 0.025(2) 0.041(2) 0.064(3) 0.005(2) 0.032(2) -0.0018(18)
F3 0.095(5) 0.046(3) 0.156(6) -0.005(4) 0.091(5) 0.011(3)
F4 0.059(4) 0.198(8) 0.036(3) -0.004(4) 0.025(3) -0.022(5)
F5 0.051(3) 0.027(2) 0.114(5) -0.012(3) 0.039(3) -0.001(2)
F6 0.072(5) 0.133(7) 0.057(4) 0.020(5) 0.014(3) 0.026(5)
F1' 0.072(6) 0.150(9) 0.122(8) -0.023(6) 0.041(5) 0.055(6)
F2' 0.117(7) 0.187(9) 0.145(8) -0.041(7) 0.092(6) -0.062(6)
F3' 0.050(3) 0.055(3) 0.058(3) -0.032(3) 0.033(2) -0.019(2)
F4' 0.216(10) 0.117(7) 0.110(7) 0.073(6) 0.057(6) -0.023(6)
F5' 0.169(7) 0.083(5) 0.084(5) -0.048(4) 0.073(5) -0.026(5)
F6' 0.071(4) 0.058(4) 0.058(4) 0.031(3) -0.001(3) 0.009(3)
Cl11 0.0392(5) 0.0529(6) 0.0793(8) -0.0207(6) 0.0110(5) -0.0086(5)
Cl12 0.1142(13) 0.0843(11) 0.0747(9) 0.0063(8) 0.0184(9) -0.0443(10)
C10 0.048(2) 0.054(3) 0.068(3) -0.019(2) 0.019(2) -0.007(2)
Cl21 0.0285(5) 0.0445(6) 0.0303(5) 0.0080(4) 0.0126(4) 0.0011(4)
Cl22 0.0292(5) 0.0361(6) 0.0620(8) 0.0084(5) 0.0116(5) -0.0028(5)
C20 0.078(4) 0.040(3) 0.043(3) 0.004(2) 0.032(3) -0.019(3)
Cl31 0.260(6) 0.0524(16) 0.0591(17) -0.0006(13) 0.078(3) 0.002(3)
Cl32 0.0440(15) 0.098(3) 0.0663(17) 0.0293(18) 0.0269(13) 0.0190(17)
Cl33 0.0623(18) 0.113(3) 0.098(3) 0.022(2) 0.0118(17) -0.0372(19)
Cl34 0.048(2) 0.142(5) 0.151(6) 0.111(5) 0.003(3) -0.011(3)
C30 0.093(4) 0.075(4) 0.067(3) 0.037(3) 0.042(3) 0.029(3)

loop_
_atom_type_symbol
_atom_type_description
_atom_type_scat_dispersion_real
_atom_type_scat_dispersion_imag
_atom_type_scat_source
C C 0.0033 0.0016 'International Tables Vol C Tables 4.2.6.8 and 6.1.1.4'
H H 0 0 'International Tables Vol C Tables 4.2.6.8 and 6.1.1.4'
N N 0.0061 0.0033 'International Tables Vol C Tables 4.2.6.8 and 6.1.1.4'
F F 0.0171 0.0103 'International Tables Vol C Tables 4.2.6.8 and 6.1.1.4'
P P 0.1023 0.0942 'International Tables Vol C Tables 4.2.6.8 and 6.1.1.4'
Cl Cl 0.1484 0.1585 'International Tables Vol C Tables 4.2.6.8 and 6.1.1.4'
Ir Ir -1.4442 7.9887 'International Tables Vol C Tables 4.2.6.8 and 6.1.1.4'

loop_
_exptl_crystal_face_index_h
_exptl_crystal_face_index_k
_exptl_crystal_face_index_l
_exptl_crystal_face_perp_dist
1 0 1 0.1644
-1 0 -1 0.1212
3 5 2 0.1892
0 1 0 0.2049
-1 0 1 0.0246
1 0 -1 0.0385
1 -1 1 0.2635
-2 -2 -1 0.1647

loop_
_geom_angle_atom_site_label_1
_geom_angle_atom_site_label_2
_geom_angle_atom_site_label_3
_geom_angle
N101 Ir1 C1 90.83(9)
N101 Ir1 C16 162.84(11)
C1 Ir1 C16 92.56(10)
N101 Ir1 C15 157.21(11)
C1 Ir1 C15 98.17(10)
C16 Ir1 C15 38.06(11)
N101 Ir1 C12 84.89(11)
C1 Ir1 C12 163.73(11)
C16 Ir1 C12 96.15(11)
C15 Ir1 C12 80.64(11)
N101 Ir1 C11 90.74(11)
C1 Ir1 C11 158.96(11)
C16 Ir1 C11 80.18(11)
C15 Ir1 C11 88.28(11)
C12 Ir1 C11 37.12(12)
C12 C11 C18 123.8(3)
C12 C11 Ir1 71.02(16)
C18 C11 Ir1 112.8(2)
C12 C11 H11 118.1
C18 C11 H11 118.1
Ir1 C11 H11 86.2
C11 C12 C13 125.3(3)
C11 C12 Ir1 71.86(16)
C13 C12 Ir1 109.7(2)
C11 C12 H12 117.4
C13 C12 H12 117.4
Ir1 C12 H12 88.4
C12 C13 C14 112.9(2)
C12 C13 H13A 109
C14 C13 H13A 109
C12 C13 H13B 109
C14 C13 H13B 109
H13A C13 H13B 107.8
C15 C14 C13 112.7(2)
C15 C14 H14A 109.1
C13 C14 H14A 109.1
C15 C14 H14B 109.1
C13 C14 H14B 109.1
H14A C14 H14B 107.8
C16 C15 C14 123.5(3)
C16 C15 Ir1 70.85(16)
C14 C15 Ir1 114.10(19)
C16 C15 H15 118.2
C14 C15 H15 118.2
Ir1 C15 H15 85.1
C15 C16 C17 125.8(3)
C15 C16 Ir1 71.09(16)
C17 C16 Ir1 111.5(2)
C15 C16 H16 117.1
C17 C16 H16 117.1
Ir1 C16 H16 87.3
C16 C17 C18 112.8(3)
C16 C17 H17A 109
C18 C17 H17A 109
C16 C17 H17B 109
C18 C17 H17B 109
H17A C17 H17B 107.8
C11 C18 C17 112.5(2)
C11 C18 H18A 109.1
C17 C18 H18A 109.1
C11 C18 H18B 109.1
C17 C18 H18B 109.1
H18A C18 H18B 107.8
N2 C1 N5 107.3(2)
N2 C1 Ir1 124.72(18)
N5 C1 Ir1 127.94(18)
C1 N2 C21 126.9(2)
C1 N2 C3 113.0(2)
C21 N2 C3 120.0(2)
C22 C21 N2 121.2(2)
C22 C21 C28A 121.7(2)
N2 C21 C28A 116.8(2)
C21 C22 C23 117.7(2)
C21 C22 C221 123.3(2)
C23 C22 C221 118.9(2)
C22 C221 C226 109.3(2)
C22 C221 C222 112.9(2)
C226 C221 C222 110.3(2)
C22 C221 H221 108.1
C226 C221 H221 108.1
C222 C221 H221 108.1
C223 C222 C221 111.3(2)
C223 C222 H22A 109.4
C221 C222 H22A 109.4
C223 C222 H22B 109.4
C221 C222 H22B 109.4
H22A C222 H22B 108
C222 C223 C224 110.5(2)
C222 C223 H22C 109.5
C224 C223 H22C 109.5
C222 C223 H22D 109.5
C224 C223 H22D 109.5
H22C C223 H22D 108.1
C223 C224 C225 110.7(2)
C223 C224 H22E 109.5
C225 C224 H22E 109.5
C223 C224 H22F 109.5
C225 C224 H22F 109.5
H22E C224 H22F 108.1
C224 C225 C226 111.7(3)
C224 C225 H22G 109.3
C226 C225 H22G 109.3
C224 C225 H22H 109.3
C226 C225 H22H 109.3
H22G C225 H22H 108
C221 C226 C225 111.1(2)
C221 C226 H22I 109.4
C225 C226 H22I 109.4
C221 C226 H22J 109.4
C225 C226 H22J 109.4
H22I C226 H22J 108
C24 C23 C22 122.0(3)
C24 C23 H23 119
C22 C23 H23 119
C23 C24 C24A 121.0(3)
C23 C24 H24 119.5
C24A C24 H24 119.5
C24 C24A C25 122.2(3)
C24 C24A C28A 118.9(2)
C25 C24A C28A 118.9(2)
C26 C25 C24A 120.9(3)
C26 C25 H25 119.6
C24A C25 H25 119.6
C25 C26 C27 121.0(3)
C25 C26 H26 119.5
C27 C26 H26 119.5
C28 C27 C26 118.8(3)
C28 C27 C271 121.3(3)
C26 C27 C271 119.9(3)
C27 C271 C272 111.6(3)
C27 C271 C276 112.7(3)
C272 C271 C276 109.3(3)
C27 C271 H271 107.7
C272 C271 H271 107.7
C276 C271 H271 107.7
C273 C272 C271 113.0(3)
C273 C272 H27A 109
C271 C272 H27A 109
C273 C272 H27B 109
C271 C272 H27B 109
H27A C272 H27B 107.8
C274 C273 C272 111.0(3)
C274 C273 H27C 109.4
C272 C273 H27C 109.4
C274 C273 H27D 109.4
C272 C273 H27D 109.4
H27C C273 H27D 108
C273 C274 C275 111.2(3)
C273 C274 H27E 109.4
C275 C274 H27E 109.4
C273 C274 H27F 109.4
C275 C274 H27F 109.4
H27E C274 H27F 108
C274 C275 C276 111.6(3)
C274 C275 H27G 109.3
C276 C275 H27G 109.3
C274 C275 H27H 109.3
C276 C275 H27H 109.3
H27G C275 H27H 108
C271 C276 C275 111.3(3)
C271 C276 H27I 109.4
C275 C276 H27I 109.4
C271 C276 H27J 109.4
C275 C276 H27J 109.4
H27I C276 H27J 108
C27 C28 C28A 121.8(3)
C27 C28 H28 119.1
C28A C28 H28 119.1
C28 C28A C24A 118.6(2)
C28 C28A C21 123.0(2)
C24A C28A C21 118.4(2)
N2 C3 C4 101.7(2)
N2 C3 H3A 111.4
C4 C3 H3A 111.4
N2 C3 H3B 111.4
C4 C3 H3B 111.4
H3A C3 H3B 109.3
N5 C4 C3 102.0(2)
N5 C4 H4A 111.4
C3 C4 H4A 111.4
N5 C4 H4B 111.4
C3 C4 H4B 111.4
H4A C4 H4B 109.2
C1 N5 C51 127.5(2)
C1 N5 C4 112.3(2)
C51 N5 C4 118.2(2)
C52 C51 C58A 121.9(2)
C52 C51 N5 121.1(2)
C58A C51 N5 116.9(2)
C51 C52 C53 117.9(3)
C51 C52 C521 123.1(2)
C53 C52 C521 119.0(2)
C52 C521 C526 111.5(3)
C52 C521 C522 112.1(2)
C526 C521 C522 110.0(3)
C52 C521 H521 107.7
C526 C521 H521 107.7
C522 C521 H521 107.7
C523 C522 C521 110.2(3)
C523 C522 H52A 109.6
C521 C522 H52A 109.6
C523 C522 H52B 109.6
C521 C522 H52B 109.6
H52A C522 H52B 108.1
C524 C523 C522 111.7(4)
C524 C523 H52C 109.3
C522 C523 H52C 109.3
C524 C523 H52D 109.3
C522 C523 H52D 109.3
H52C C523 H52D 107.9
C523 C524 C525 112.0(3)
C523 C524 H52E 109.2
C525 C524 H52E 109.2
C523 C524 H52F 109.2
C525 C524 H52F 109.2
H52E C524 H52F 107.9
C524 C525 C526 112.3(3)
C524 C525 H52G 109.1
C526 C525 H52G 109.1
C524 C525 H52H 109.1
C526 C525 H52H 109.1
H52G C525 H52H 107.9
C521 C526 C525 110.7(3)
C521 C526 H52I 109.5
C525 C526 H52I 109.5
C521 C526 H52J 109.5
C525 C526 H52J 109.5
H52I C526 H52J 108.1
C54 C53 C52 121.9(3)
C54 C53 H53 119.1
C52 C53 H53 119.1
C53 C54 C54A 120.7(3)
C53 C54 H54 119.6
C54A C54 H54 119.6
C54 C54A C55 122.3(3)
C54 C54A C58A 119.1(3)
C55 C54A C58A 118.6(3)
C56 C55 C54A 120.8(3)
C56 C55 H55 119.6
C54A C55 H55 119.6
C55 C56 C57 121.5(3)
C55 C56 H56 119.3
C57 C56 H56 119.3
C58 C57 C56 118.4(3)
C58 C57 C571 122.7(3)
C56 C57 C571 119.0(2)
C57 C571 C572 114.1(2)
C57 C571 C576 110.6(2)
C572 C571 C576 110.0(3)
C57 C571 H571 107.3
C572 C571 H571 107.3
C576 C571 H571 107.3
C571 C572 C573 111.1(3)
C571 C572 H57A 109.4
C573 C572 H57A 109.4
C571 C572 H57B 109.4
C573 C572 H57B 109.4
H57A C572 H57B 108
C574 C573 C572 111.1(3)
C574 C573 H57C 109.4
C572 C573 H57C 109.4
C574 C573 H57D 109.4
C572 C573 H57D 109.4
H57C C573 H57D 108
C573 C574 C575 110.8(4)
C573 C574 H57E 109.5
C575 C574 H57E 109.5
C573 C574 H57F 109.5
C575 C574 H57F 109.5
H57E C574 H57F 108.1
C576 C575 C574 111.3(3)
C576 C575 H57G 109.4
C574 C575 H57G 109.4
C576 C575 H57H 109.4
C574 C575 H57H 109.4
H57G C575 H57H 108
C575 C576 C571 111.8(3)
C575 C576 H57I 109.3
C571 C576 H57I 109.3
C575 C576 H57J 109.3
C571 C576 H57J 109.3
H57I C576 H57J 107.9
C57 C58 C58A 121.6(3)
C57 C58 H58 119.2
C58A C58 H58 119.2
C58 C58A C54A 119.1(2)
C58 C58A C51 122.4(2)
C54A C58A C51 118.3(2)
C101 N101 Ir1 168.2(3)
N101 C101 C102 178.7(4)
C101 C102 H10A 109.5
C101 C102 H10B 109.5
H10A C102 H10B 109.5
C101 C102 H10C 109.5
H10A C102 H10C 109.5
H10B C102 H10C 109.5
F1' P1 F6' 88.7(6)
F3 P1 F4 96.4(6)
F1' P1 F4' 89.8(8)
F6' P1 F4' 178.5(6)
F3 P1 F2 90.2(3)
F4 P1 F2 87.1(3)
F3 P1 F6 85.8(5)
F4 P1 F6 174.5(4)
F2 P1 F6 97.9(4)
F3 P1 F5 169.7(5)
F4 P1 F5 92.7(5)
F2 P1 F5 95.1(3)
F6 P1 F5 84.7(5)
F1' P1 F5' 99.6(7)
F6' P1 F5' 87.0(5)
F4' P1 F5' 93.6(6)
F1' P1 F3' 91.0(6)
F6' P1 F3' 90.3(4)
F4' P1 F3' 89.4(5)
F5' P1 F3' 169.1(5)
F1' P1 F2' 171.3(7)
F6' P1 F2' 82.6(6)
F4' P1 F2' 98.9(7)
F5' P1 F2' 80.1(6)
F3' P1 F2' 89.0(5)
F3 P1 F1 91.2(3)
F4 P1 F1 85.8(4)
F2 P1 F1 173.0(4)
F6 P1 F1 89.0(5)
F5 P1 F1 84.6(3)
Cl12 C10 Cl11 112.3(3)
Cl12 C10 H10D 109.2
Cl11 C10 H10D 109.2
Cl12 C10 H10E 109.2
Cl11 C10 H10E 109.2
H10D C10 H10E 107.9
Cl22 C20 Cl21 113.2(3)
Cl22 C20 H20A 108.9
Cl21 C20 H20A 108.9
Cl22 C20 H20B 108.9
Cl21 C20 H20B 108.9
H20A C20 H20B 107.8
Cl33 C30 Cl34 122.0(5)
Cl32 C30 Cl31 110.4(4)
Cl32 C30 H30A 109.6
Cl31 C30 H30A 109.6
Cl32 C30 H30B 109.6
Cl31 C30 H30B 109.6
H30A C30 H30B 108.1
Cl33 C30 H30C 106.8
Cl34 C30 H30C 106.8
Cl33 C30 H30D 106.8
Cl34 C30 H30D 106.8
H30C C30 H30D 106.7

loop_
_geom_bond_atom_site_label_1
_geom_bond_atom_site_label_2
_geom_bond_distance
Ir1 N101 2.041(3)
Ir1 C1 2.059(2)
Ir1 C16 2.143(3)
Ir1 C15 2.146(3)
Ir1 C12 2.192(3)
Ir1 C11 2.202(3)
C11 C12 1.399(5)
C11 C18 1.510(5)
C11 H11 0.95
C12 C13 1.513(4)
C12 H12 0.95
C13 C14 1.533(5)
C13 H13A 0.99
C13 H13B 0.99
C14 C15 1.520(4)
C14 H14A 0.99
C14 H14B 0.99
C15 C16 1.398(4)
C15 H15 0.95
C16 C17 1.506(4)
C16 H16 0.95
C17 C18 1.536(5)
C17 H17A 0.99
C17 H17B 0.99
C18 H18A 0.99
C18 H18B 0.99
C1 N2 1.345(3)
C1 N5 1.355(3)
N2 C21 1.432(3)
N2 C3 1.481(3)
C21 C22 1.386(3)
C21 C28A 1.437(3)
C22 C23 1.425(4)
C22 C221 1.513(4)
C221 C226 1.533(4)
C221 C222 1.535(4)
C221 H221 1
C222 C223 1.525(4)
C222 H22A 0.99
C222 H22B 0.99
C223 C224 1.527(4)
C223 H22C 0.99
C223 H22D 0.99
C224 C225 1.531(4)
C224 H22E 0.99
C224 H22F 0.99
C225 C226 1.548(4)
C225 H22G 0.99
C225 H22H 0.99
C226 H22I 0.99
C226 H22J 0.99
C23 C24 1.359(4)
C23 H23 0.95
C24 C24A 1.418(4)
C24 H24 0.95
C24A C25 1.418(4)
C24A C28A 1.423(4)
C25 C26 1.367(4)
C25 H25 0.95
C26 C27 1.420(4)
C26 H26 0.95
C27 C28 1.378(4)
C27 C271 1.516(4)
C271 C272 1.533(5)
C271 C276 1.546(4)
C271 H271 1
C272 C273 1.529(5)
C272 H27A 0.99
C272 H27B 0.99
C273 C274 1.501(6)
C273 H27C 0.99
C273 H27D 0.99
C274 C275 1.505(5)
C274 H27E 0.99
C274 H27F 0.99
C275 C276 1.550(5)
C275 H27G 0.99
C275 H27H 0.99
C276 H27I 0.99
C276 H27J 0.99
C28 C28A 1.419(4)
C28 H28 0.95
C3 C4 1.519(4)
C3 H3A 0.99
C3 H3B 0.99
C4 N5 1.481(3)
C4 H4A 0.99
C4 H4B 0.99
N5 C51 1.438(3)
C51 C52 1.383(4)
C51 C58A 1.432(4)
C52 C53 1.425(4)
C52 C521 1.508(4)
C521 C526 1.531(4)
C521 C522 1.545(4)
C521 H521 1
C522 C523 1.520(5)
C522 H52A 0.99
C522 H52B 0.99
C523 C524 1.497(6)
C523 H52C 0.99
C523 H52D 0.99
C524 C525 1.526(7)
C524 H52E 0.99
C524 H52F 0.99
C525 C526 1.538(5)
C525 H52G 0.99
C525 H52H 0.99
C526 H52I 0.99
C526 H52J 0.99
C53 C54 1.362(4)
C53 H53 0.95
C54 C54A 1.420(4)
C54 H54 0.95
C54A C55 1.420(4)
C54A C58A 1.420(4)
C55 C56 1.364(4)
C55 H55 0.95
C56 C57 1.421(4)
C56 H56 0.95
C57 C58 1.380(4)
C57 C571 1.518(4)
C571 C572 1.524(5)
C571 C576 1.529(4)
C571 H571 1
C572 C573 1.532(5)
C572 H57A 0.99
C572 H57B 0.99
C573 C574 1.518(6)
C573 H57C 0.99
C573 H57D 0.99
C574 C575 1.525(6)
C574 H57E 0.99
C574 H57F 0.99
C575 C576 1.523(4)
C575 H57G 0.99
C575 H57H 0.99
C576 H57I 0.99
C576 H57J 0.99
C58 C58A 1.420(4)
C58 H58 0.95
N101 C101 1.131(4)
C101 C102 1.458(4)
C102 H10A 0.98
C102 H10B 0.98
C102 H10C 0.98
P1 F1' 1.448(12)
P1 F6' 1.525(6)
P1 F3 1.553(6)
P1 F4 1.553(7)
P1 F4' 1.558(9)
P1 F2 1.565(5)
P1 F6 1.596(8)
P1 F5 1.600(5)
P1 F5' 1.603(7)
P1 F3' 1.612(5)
P1 F2' 1.650(12)
P1 F1 1.676(7)
Cl11 C10 1.783(5)
Cl12 C10 1.731(5)
C10 H10D 0.99
C10 H10E 0.99
Cl21 C20 1.760(5)
Cl22 C20 1.747(6)
C20 H20A 0.99
C20 H20B 0.99
Cl31 C30 1.841(7)
Cl32 C30 1.649(9)
Cl33 C30 1.524(7)
Cl34 C30 1.720(8)
C30 H30A 0.99
C30 H30B 0.99
C30 H30C 0.99
C30 H30D 0.99
